data_1555534
loop_
_publ_author_name
'Hsieh, Sheng-Ying'
'Bode, Jeffrey W.'

_publ_section_title
;
 Silicon Amine Reagents for the Photocatalytic Synthesis of Piperazines
 from Aldehydes and Ketones.
;
_journal_issue 9
_journal_name_full 'Organic letters'
_journal_page_first 2098
_journal_page_last 2101
_journal_paper_doi 10.1021/acs.orglett.6b00722
_journal_volume 18
_journal_year 2016
_chemical_absolute_configuration unk
_chemical_formula_moiety 'C20 H28 N2 O3'
_chemical_formula_sum 'C20 H28 N2 O3'
_chemical_formula_weight 344.44
_space_group_crystal_system monoclinic
_space_group_IT_number 4
_space_group_name_Hall 'P 2yb'
_space_group_name_H-M_alt 'P 1 21 1'
_atom_sites_solution_hydrogens mixed
_audit_creation_date 2015-10-15
_audit_creation_method
;
Olex2 1.2
(compiled 2015.09.30 svn.r3233 for OlexSys, GUI svn.r5103)
;
_cell_angle_alpha 90
_cell_angle_beta 90.609(2)
_cell_angle_gamma 90
_cell_formula_units_Z 2
_cell_length_a 9.7442(9)
_cell_length_b 6.1717(5)
_cell_length_c 14.9524(13)
_cell_measurement_reflns_used 966
_cell_measurement_temperature 100.0(2)
_cell_measurement_theta_max 24.69
_cell_measurement_theta_min 2.51
_cell_volume 899.16(14)
_computing_cell_refinement 'Bruker SAINT'
_computing_data_collection 'Bruker APEX2'
_computing_data_reduction 'Bruker SAINT'
_computing_molecular_graphics 'Olex2 (Dolomanov et al., 2009)'
_computing_publication_material 'Olex2 (Dolomanov et al., 2009)'
_computing_structure_refinement 'XL (Sheldrick, 2008)'
_computing_structure_solution 'XT (Sheldrick, 2015)'
_diffrn_ambient_temperature 100.0(2)
_diffrn_detector 'Bruker APEX2 area detector'
_diffrn_detector_area_resol_mean 8.33
_diffrn_detector_type 'CCD area detector'
_diffrn_measured_fraction_theta_full 0.997
_diffrn_measured_fraction_theta_max 0.997
_diffrn_measurement_device 'kappa-stage diffractometer'
_diffrn_measurement_device_type 'Bruker Apex2 Duo (Mo)'
_diffrn_measurement_method '\w and \f scans'
_diffrn_radiation_monochromator 'focusing graphite'
_diffrn_radiation_probe x-ray
_diffrn_radiation_type MoK\a
_diffrn_radiation_wavelength 0.71073
_diffrn_reflns_av_R_equivalents 0.0394
_diffrn_reflns_av_unetI/netI 0.0639
_diffrn_reflns_Laue_measured_fraction_full 0.997
_diffrn_reflns_Laue_measured_fraction_max 0.997
_diffrn_reflns_limit_h_max 12
_diffrn_reflns_limit_h_min -12
_diffrn_reflns_limit_k_max 8
_diffrn_reflns_limit_k_min -3
_diffrn_reflns_limit_l_max 18
_diffrn_reflns_limit_l_min -19
_diffrn_reflns_number 5498
_diffrn_reflns_point_group_measured_fraction_full 0.763
_diffrn_reflns_point_group_measured_fraction_max 0.742
_diffrn_reflns_theta_full 26.000
_diffrn_reflns_theta_max 27.487
_diffrn_reflns_theta_min 2.090
_diffrn_source 'sealed tube'
_diffrn_standards_number 0
_exptl_absorpt_coefficient_mu 0.085
_exptl_absorpt_correction_T_max 0.7456
_exptl_absorpt_correction_T_min 0.6866
_exptl_absorpt_correction_type multi-scan
_exptl_absorpt_process_details
;
SADABS-2014/5 (Bruker,2014/5) was used for absorption correction.
wR2(int) was 0.0408 before and 0.0356 after correction.
The Ratio of minimum to maximum transmission is 0.9209.
The \l/2 correction factor is 0.00150.
;
_exptl_crystal_colour 'clear light yellow'
_exptl_crystal_colour_lustre clear
_exptl_crystal_colour_modifier light
_exptl_crystal_colour_primary yellow
_exptl_crystal_density_diffrn 1.272
_exptl_crystal_description needle
_exptl_crystal_F_000 372
_exptl_crystal_size_max 0.16
_exptl_crystal_size_mid 0.07
_exptl_crystal_size_min 0.04
_refine_diff_density_max 0.339
_refine_diff_density_min -0.256
_refine_diff_density_rms 0.049
_refine_ls_abs_structure_details
;
 Flack x determined using 591 quotients [(I+)-(I-)]/[(I+)+(I-)]
 (Parsons, Flack and Wagner, Acta Cryst. B69 (2013) 249-259).
;
_refine_ls_abs_structure_Flack -0.6(10)
_refine_ls_extinction_method none
_refine_ls_goodness_of_fit_ref 1.014
_refine_ls_hydrogen_treatment mixed
_refine_ls_matrix_type full
_refine_ls_number_parameters 229
_refine_ls_number_reflns 3053
_refine_ls_number_restraints 2
_refine_ls_restrained_S_all 1.013
_refine_ls_R_factor_all 0.0662
_refine_ls_R_factor_gt 0.0448
_refine_ls_shift/su_max 0.000
_refine_ls_shift/su_mean 0.000
_refine_ls_structure_factor_coef Fsqd
_refine_ls_weighting_details 'w=1/[\s^2^(Fo^2^)+(0.0409P)^2^+0.0486P] where P=(Fo^2^+2Fc^2^)/3'
_refine_ls_weighting_scheme calc
_refine_ls_wR_factor_gt 0.0886
_refine_ls_wR_factor_ref 0.0969
_reflns_Friedel_coverage 0.362
_reflns_Friedel_fraction_full 0.478
_reflns_Friedel_fraction_max 0.435
_reflns_number_gt 2412
_reflns_number_total 3053
_reflns_threshold_expression 'I > 2\s(I)'
_cod_data_source_file ol6b00722_si_002.cif
_cod_data_source_block mo_jb141015_1_1_0m
_cod_database_code 1555534
_shelxl_version_number 2014/6
_shelx_space_group_comment
;
The symmetry employed for this shelxl refinement is uniquely defined
by the following loop, which should always be used as a source of
symmetry information in preference to the above space-group names.
They are only intended as comments.
;
_shelx_estimated_absorpt_t_max 0.997
_shelx_estimated_absorpt_t_min 0.986
_olex2_refinement_description
;
1. Fixed Uiso
 At 1.2 times of:
  All C(H) groups, All C(H,H) groups, All N(H) groups
2. Restrained distances
 N1-H1
 0.91 with sigma of 0.02
3.a Ternary CH refined with riding coordinates:
 C8(H8), C11(H11)
3.b Secondary CH2 refined with riding coordinates:
 C7(H7A,H7B), C9(H9A,H9B), C10(H10A,H10B), C12(H12A,H12B), C14(H14A,H14B),
 C15(H15A,H15B), C17(H17A,H17B), C18(H18A,H18B), C19(H19A,H19B), C20(H20A,H20B)
3.c Aromatic/amide H refined with riding coordinates:
 C1(H1A), C2(H2), C3(H3), C4(H4), C5(H5)
;
_olex2_date_sample_data_collection 2015-10-14
_olex2_date_sample_submission 2015-10-14
_olex2_submission_original_sample_id jb141015_1_1
_olex2_submission_special_instructions 'No special instructions were received'

loop_
_space_group_symop_operation_xyz
'x, y, z'
'-x, y+1/2, -z'

loop_
_atom_site_label
_atom_site_type_symbol
_atom_site_fract_x
_atom_site_fract_y
_atom_site_fract_z
_atom_site_U_iso_or_equiv
_atom_site_adp_type
_atom_site_occupancy
_atom_site_site_symmetry_order
_atom_site_calc_flag
_atom_site_refinement_flags_posn
O1 O -0.0799(2) 0.8764(4) 0.88560(14) 0.0236(5) Uani 1 1 d .
O2 O 0.2037(2) 0.8208(3) 0.39102(14) 0.0210(5) Uani 1 1 d .
O3 O 0.3664(2) 0.5987(4) 0.44878(14) 0.0191(5) Uani 1 1 d .
N1 N 0.0469(2) 0.6762(4) 0.67010(16) 0.0150(6) Uani 1 1 d D
H1 H -0.020(3) 0.576(4) 0.6626(19) 0.018 Uiso 1 1 d DR
N2 N 0.2169(2) 0.5437(4) 0.82477(16) 0.0150(6) Uani 1 1 d .
C1 C 0.4607(3) 0.1449(5) 0.87014(19) 0.0173(7) Uani 1 1 d .
H1A H 0.3977 0.0326 0.8555 0.021 Uiso 1 1 calc R
C2 C 0.6012(3) 0.1041(5) 0.8685(2) 0.0205(7) Uani 1 1 d .
H2 H 0.6337 -0.0356 0.8526 0.025 Uiso 1 1 calc R
C3 C 0.6936(3) 0.2665(5) 0.8901(2) 0.0199(7) Uani 1 1 d .
H3 H 0.7894 0.2377 0.8901 0.024 Uiso 1 1 calc R
C4 C 0.6458(3) 0.4725(5) 0.91184(19) 0.0189(7) Uani 1 1 d .
H4 H 0.7088 0.5851 0.9259 0.023 Uiso 1 1 calc R
C5 C 0.5063(3) 0.5121(5) 0.91288(19) 0.0177(7) Uani 1 1 d .
H5 H 0.4741 0.6530 0.9274 0.021 Uiso 1 1 calc R
C6 C 0.4120(3) 0.3493(5) 0.89305(19) 0.0151(6) Uani 1 1 d .
C7 C 0.2598(3) 0.3968(5) 0.8976(2) 0.0173(7) Uani 1 1 d .
H7A H 0.2077 0.2595 0.8929 0.021 Uiso 1 1 calc R
H7B H 0.2387 0.4640 0.9560 0.021 Uiso 1 1 calc R
C8 C 0.0755(3) 0.6161(5) 0.83491(19) 0.0144(6) Uani 1 1 d .
H8 H 0.0126 0.4882 0.8319 0.017 Uiso 1 1 calc R
C9 C 0.0395(3) 0.7538(6) 0.9148(2) 0.0196(7) Uani 1 1 d .
H9A H 0.0175 0.6621 0.9670 0.024 Uiso 1 1 calc R
H9B H 0.1162 0.8518 0.9310 0.024 Uiso 1 1 calc R
C10 C -0.0942(3) 0.8617(6) 0.7890(2) 0.0211(7) Uani 1 1 d .
H10A H -0.1109 1.0064 0.7623 0.025 Uiso 1 1 calc R
H10B H -0.1709 0.7642 0.7720 0.025 Uiso 1 1 calc R
C11 C 0.0415(3) 0.7704(5) 0.75889(19) 0.0157(6) Uani 1 1 d .
H11 H 0.1101 0.8908 0.7613 0.019 Uiso 1 1 calc R
C12 C 0.2236(3) 0.4291(5) 0.73830(19) 0.0154(6) Uani 1 1 d .
H12A H 0.1632 0.3003 0.7408 0.018 Uiso 1 1 calc R
H12B H 0.3186 0.3773 0.7296 0.018 Uiso 1 1 calc R
C13 C 0.1810(3) 0.5671(5) 0.65698(19) 0.0126(6) Uani 1 1 d .
C14 C 0.1663(3) 0.4163(5) 0.57678(19) 0.0150(6) Uani 1 1 d .
H14A H 0.0926 0.3101 0.5888 0.018 Uiso 1 1 calc R
H14B H 0.2529 0.3349 0.5694 0.018 Uiso 1 1 calc R
C15 C 0.1328(3) 0.5355(5) 0.4898(2) 0.0159(6) Uani 1 1 d .
H15A H 0.1281 0.4304 0.4399 0.019 Uiso 1 1 calc R
H15B H 0.0421 0.6065 0.4946 0.019 Uiso 1 1 calc R
C16 C 0.2409(3) 0.7038(5) 0.4707(2) 0.0162(7) Uani 1 1 d .
C17 C 0.2611(3) 0.8595(5) 0.54894(19) 0.0155(6) Uani 1 1 d .
H17A H 0.1773 0.9479 0.5562 0.019 Uiso 1 1 calc R
H17B H 0.3381 0.9588 0.5359 0.019 Uiso 1 1 calc R
C18 C 0.2917(3) 0.7379(5) 0.63616(19) 0.0152(6) Uani 1 1 d .
H18A H 0.2971 0.8432 0.6860 0.018 Uiso 1 1 calc R
H18B H 0.3820 0.6654 0.6317 0.018 Uiso 1 1 calc R
C19 C 0.4362(4) 0.7384(7) 0.3893(3) 0.0391(10) Uani 1 1 d .
H19A H 0.4765 0.6546 0.3396 0.047 Uiso 1 1 calc R
H19B H 0.5108 0.8166 0.4211 0.047 Uiso 1 1 calc R
C20 C 0.3299(3) 0.8966(6) 0.3539(2) 0.0267(8) Uani 1 1 d .
H20A H 0.3505 1.0459 0.3741 0.032 Uiso 1 1 calc R
H20B H 0.3260 0.8941 0.2877 0.032 Uiso 1 1 calc R

loop_
_atom_site_aniso_label
_atom_site_aniso_U_11
_atom_site_aniso_U_22
_atom_site_aniso_U_33
_atom_site_aniso_U_23
_atom_site_aniso_U_13
_atom_site_aniso_U_12
O1 0.0221(12) 0.0307(13) 0.0179(12) -0.0017(11) 0.0028(9) 0.0148(11)
O2 0.0185(11) 0.0270(13) 0.0173(12) 0.0083(10) -0.0008(8) 0.0020(9)
O3 0.0161(11) 0.0193(11) 0.0219(12) 0.0019(10) 0.0055(9) 0.0030(9)
N1 0.0114(12) 0.0143(13) 0.0191(14) -0.0010(11) -0.0010(10) 0.0010(10)
N2 0.0123(12) 0.0174(14) 0.0152(13) 0.0007(11) -0.0001(10) 0.0042(11)
C1 0.0194(15) 0.0164(16) 0.0160(16) 0.0022(13) 0.0005(13) 0.0020(13)
C2 0.0234(17) 0.0188(16) 0.0194(17) 0.0016(15) 0.0060(13) 0.0094(15)
C3 0.0166(16) 0.0260(17) 0.0171(16) 0.0010(15) 0.0016(12) 0.0054(15)
C4 0.0198(16) 0.0232(16) 0.0136(16) -0.0007(14) 0.0017(13) -0.0011(14)
C5 0.0209(16) 0.0196(16) 0.0126(16) -0.0004(14) -0.0010(12) 0.0045(14)
C6 0.0182(15) 0.0188(16) 0.0083(14) 0.0035(13) 0.0005(11) 0.0060(13)
C7 0.0178(15) 0.0174(16) 0.0166(16) 0.0016(14) 0.0000(12) 0.0010(13)
C8 0.0121(14) 0.0136(14) 0.0174(16) -0.0002(13) 0.0008(11) 0.0007(13)
C9 0.0167(15) 0.0224(16) 0.0198(17) 0.0008(15) 0.0014(12) 0.0035(14)
C10 0.0207(16) 0.0257(18) 0.0169(16) 0.0000(15) -0.0001(12) 0.0079(14)
C11 0.0142(15) 0.0138(15) 0.0190(17) 0.0012(13) 0.0001(12) 0.0022(13)
C12 0.0160(15) 0.0131(15) 0.0169(16) -0.0003(13) 0.0005(12) 0.0021(13)
C13 0.0126(14) 0.0113(15) 0.0139(15) 0.0005(12) -0.0008(11) 0.0016(12)
C14 0.0169(15) 0.0101(14) 0.0180(15) -0.0014(13) -0.0021(12) -0.0008(12)
C15 0.0144(15) 0.0165(15) 0.0168(15) -0.0032(13) -0.0024(12) 0.0020(13)
C16 0.0148(15) 0.0187(17) 0.0152(16) 0.0002(13) -0.0008(12) 0.0023(13)
C17 0.0148(15) 0.0120(14) 0.0196(16) 0.0023(14) 0.0014(12) -0.0004(13)
C18 0.0135(14) 0.0159(15) 0.0161(16) -0.0032(13) -0.0001(12) 0.0015(13)
C19 0.0268(19) 0.052(3) 0.038(2) 0.022(2) 0.0083(16) 0.0088(19)
C20 0.0226(17) 0.034(2) 0.0237(18) 0.0099(17) 0.0035(13) -0.0016(16)

loop_
_atom_type_symbol
_atom_type_description
_atom_type_scat_dispersion_real
_atom_type_scat_dispersion_imag
_atom_type_scat_source
C C 0.0033 0.0016 'International Tables Vol C Tables 4.2.6.8 and 6.1.1.4'
H H 0.0000 0.0000 'International Tables Vol C Tables 4.2.6.8 and 6.1.1.4'
N N 0.0061 0.0033 'International Tables Vol C Tables 4.2.6.8 and 6.1.1.4'
O O 0.0106 0.0060 'International Tables Vol C Tables 4.2.6.8 and 6.1.1.4'

loop_
_geom_angle_atom_site_label_1
_geom_angle_atom_site_label_2
_geom_angle_atom_site_label_3
_geom_angle
C9 O1 C10 109.5(2)
C20 O2 C16 106.0(2)
C19 O3 C16 106.6(2)
C11 N1 H1 110.8(19)
C11 N1 C13 110.1(2)
C13 N1 H1 107.9(19)
C7 N2 C12 109.7(2)
C8 N2 C7 111.9(2)
C8 N2 C12 106.8(2)
C2 C1 H1A 119.8
C6 C1 H1A 119.8
C6 C1 C2 120.4(3)
C1 C2 H2 119.9
C3 C2 C1 120.2(3)
C3 C2 H2 119.9
C2 C3 H3 120.1
C2 C3 C4 119.8(3)
C4 C3 H3 120.1
C3 C4 H4 120.1
C5 C4 C3 119.7(3)
C5 C4 H4 120.1
C4 C5 H5 119.4
C4 C5 C6 121.2(3)
C6 C5 H5 119.4
C1 C6 C7 121.5(3)
C5 C6 C1 118.7(3)
C5 C6 C7 119.7(3)
N2 C7 C6 110.8(2)
N2 C7 H7A 109.5
N2 C7 H7B 109.5
C6 C7 H7A 109.5
C6 C7 H7B 109.5
H7A C7 H7B 108.1
N2 C8 H8 109.4
N2 C8 C9 118.8(2)
N2 C8 C11 108.2(2)
C9 C8 H8 109.4
C9 C8 C11 100.9(2)
C11 C8 H8 109.4
O1 C9 C8 104.4(2)
O1 C9 H9A 110.9
O1 C9 H9B 110.9
C8 C9 H9A 110.9
C8 C9 H9B 110.9
H9A C9 H9B 108.9
O1 C10 H10A 110.9
O1 C10 H10B 110.9
O1 C10 C11 104.1(2)
H10A C10 H10B 108.9
C11 C10 H10A 110.9
C11 C10 H10B 110.9
N1 C11 C8 115.1(3)
N1 C11 C10 117.5(2)
N1 C11 H11 107.4
C8 C11 H11 107.4
C10 C11 C8 101.3(2)
C10 C11 H11 107.4
N2 C12 H12A 108.7
N2 C12 H12B 108.7
N2 C12 C13 114.4(2)
H12A C12 H12B 107.6
C13 C12 H12A 108.7
C13 C12 H12B 108.7
N1 C13 C12 112.1(2)
N1 C13 C14 107.8(2)
N1 C13 C18 109.6(2)
C12 C13 C18 110.8(2)
C14 C13 C12 107.8(2)
C14 C13 C18 108.6(2)
C13 C14 H14A 108.9
C13 C14 H14B 108.9
C13 C14 C15 113.2(2)
H14A C14 H14B 107.8
C15 C14 H14A 108.9
C15 C14 H14B 108.9
C14 C15 H15A 109.5
C14 C15 H15B 109.5
H15A C15 H15B 108.1
C16 C15 C14 110.5(2)
C16 C15 H15A 109.5
C16 C15 H15B 109.5
O2 C16 C15 109.5(2)
O2 C16 C17 110.4(2)
O3 C16 O2 104.3(2)
O3 C16 C15 109.4(2)
O3 C16 C17 111.0(2)
C15 C16 C17 111.9(2)
C16 C17 H17A 109.3
C16 C17 H17B 109.3
C16 C17 C18 111.6(3)
H17A C17 H17B 108.0
C18 C17 H17A 109.3
C18 C17 H17B 109.3
C13 C18 H18A 109.2
C13 C18 H18B 109.2
C17 C18 C13 112.1(2)
C17 C18 H18A 109.2
C17 C18 H18B 109.2
H18A C18 H18B 107.9
O3 C19 H19A 110.5
O3 C19 H19B 110.5
O3 C19 C20 106.3(3)
H19A C19 H19B 108.7
C20 C19 H19A 110.5
C20 C19 H19B 110.5
O2 C20 C19 104.0(3)
O2 C20 H20A 111.0
O2 C20 H20B 111.0
C19 C20 H20A 111.0
C19 C20 H20B 111.0
H20A C20 H20B 109.0

loop_
_geom_bond_atom_site_label_1
_geom_bond_atom_site_label_2
_geom_bond_distance
O1 C9 1.451(3)
O1 C10 1.453(4)
O2 C16 1.436(4)
O2 C20 1.432(4)
O3 C16 1.426(3)
O3 C19 1.418(4)
N1 H1 0.90(2)
N1 C11 1.451(4)
N1 C13 1.485(3)
N2 C7 1.475(4)
N2 C8 1.459(3)
N2 C12 1.476(4)
C1 H1A 0.9500
C1 C2 1.393(4)
C1 C6 1.392(4)
C2 H2 0.9500
C2 C3 1.383(5)
C3 H3 0.9500
C3 C4 1.394(4)
C4 H4 0.9500
C4 C5 1.382(4)
C5 H5 0.9500
C5 C6 1.391(4)
C6 C7 1.514(4)
C7 H7A 0.9900
C7 H7B 0.9900
C8 H8 1.0000
C8 C9 1.510(4)
C8 C11 1.517(4)
C9 H9A 0.9900
C9 H9B 0.9900
C10 H10A 0.9900
C10 H10B 0.9900
C10 C11 1.511(4)
C11 H11 1.0000
C12 H12A 0.9900
C12 H12B 0.9900
C12 C13 1.538(4)
C13 C14 1.524(4)
C13 C18 1.542(4)
C14 H14A 0.9900
C14 H14B 0.9900
C14 C15 1.526(4)
C15 H15A 0.9900
C15 H15B 0.9900
C15 C16 1.509(4)
C16 C17 1.525(4)
C17 H17A 0.9900
C17 H17B 0.9900
C17 C18 1.531(4)
C18 H18A 0.9900
C18 H18B 0.9900
C19 H19A 0.9900
C19 H19B 0.9900
C19 C20 1.515(5)
C20 H20A 0.9900
C20 H20B 0.9900

loop_
_geom_torsion_atom_site_label_1
_geom_torsion_atom_site_label_2
_geom_torsion_atom_site_label_3
_geom_torsion_atom_site_label_4
_geom_torsion
O1 C10 C11 N1 162.0(2)
O1 C10 C11 C8 35.7(3)
O2 C16 C17 C18 176.3(2)
O3 C16 C17 C18 -68.5(3)
O3 C19 C20 O2 -4.9(4)
N1 C13 C14 C15 62.3(3)
N1 C13 C18 C17 -62.8(3)
N2 C8 C9 O1 154.3(2)
N2 C8 C11 N1 62.7(3)
N2 C8 C11 C10 -169.4(2)
N2 C12 C13 N1 -50.6(3)
N2 C12 C13 C14 -169.1(2)
N2 C12 C13 C18 72.2(3)
C1 C2 C3 C4 -1.2(4)
C1 C6 C7 N2 -110.9(3)
C2 C1 C6 C5 1.0(4)
C2 C1 C6 C7 -178.4(3)
C2 C3 C4 C5 0.9(4)
C3 C4 C5 C6 0.4(4)
C4 C5 C6 C1 -1.3(4)
C4 C5 C6 C7 178.1(3)
C5 C6 C7 N2 69.7(3)
C6 C1 C2 C3 0.3(4)
C7 N2 C8 C9 64.4(3)
C7 N2 C8 C11 178.5(2)
C7 N2 C12 C13 -180.0(2)
C8 N2 C7 C6 -172.0(2)
C8 N2 C12 C13 58.7(3)
C9 O1 C10 C11 -13.5(3)
C9 C8 C11 N1 -171.8(2)
C9 C8 C11 C10 -43.9(3)
C10 O1 C9 C8 -14.5(3)
C11 N1 C13 C12 44.7(3)
C11 N1 C13 C14 163.2(2)
C11 N1 C13 C18 -78.8(3)
C11 C8 C9 O1 36.2(3)
C12 N2 C7 C6 69.8(3)
C12 N2 C8 C9 -175.6(3)
C12 N2 C8 C11 -61.5(3)
C12 C13 C14 C15 -176.4(2)
C12 C13 C18 C17 173.0(2)
C13 N1 C11 C8 -52.6(3)
C13 N1 C11 C10 -171.9(3)
C13 C14 C15 C16 57.0(3)
C14 C13 C18 C17 54.7(3)
C14 C15 C16 O2 -177.2(2)
C14 C15 C16 O3 69.0(3)
C14 C15 C16 C17 -54.4(3)
C15 C16 C17 C18 54.1(3)
C16 O2 C20 C19 25.0(3)
C16 O3 C19 C20 -17.3(4)
C16 C17 C18 C13 -54.6(3)
C18 C13 C14 C15 -56.3(3)
C19 O3 C16 O2 33.0(3)
C19 O3 C16 C15 150.1(3)
C19 O3 C16 C17 -86.0(3)
C20 O2 C16 O3 -36.3(3)
C20 O2 C16 C15 -153.3(3)
C20 O2 C16 C17 83.0(3)
